data_7049970
loop_
_publ_author_name
'Tolpygin, Aleksei O.'
'Shavyrin, Andrei S.'
'Cherkasov, Anton V.'
'Fukin, Georgy K.'
'Del Rosal, Iker'
'Maron, Laurent'
'Trifonov, Alexander A.'

_publ_section_title
;
 Alternative (\k<sup>1</sup>-N:\h<sup>6</sup>-arene vs.\k<sup>2</sup>-N,N)
 coordination of a sterically demanding amidinate ligand: are size and
 electronic structure of the Ln ion decisive factors?
;
_journal_issue 23
_journal_name_full 'Dalton transactions (Cambridge, England : 2003)'
_journal_page_first 8317
_journal_page_last 8326
_journal_paper_doi 10.1039/c9dt01162e
_journal_volume 48
_journal_year 2019
_chemical_formula_moiety 'C44 H64 N4 O Yb'
_chemical_formula_sum 'C44 H64 N4 O Yb'
_chemical_formula_weight 838.03
_space_group_crystal_system triclinic
_space_group_IT_number 2
_space_group_name_Hall '-P 1'
_space_group_name_H-M_alt 'P -1'
_symmetry_space_group_name_Hall '-P 1'
_symmetry_space_group_name_H-M 'P -1'
_atom_sites_solution_hydrogens geom
_atom_sites_solution_primary dual
_atom_sites_solution_secondary difmap
_audit_creation_method SHELXL-2017/1
_audit_update_record
;
2019-03-04 deposited with the CCDC.    2019-05-07 downloaded from the CCDC.
;
_cell_angle_alpha 81.5750(10)
_cell_angle_beta 87.1400(10)
_cell_angle_gamma 77.4170(10)
_cell_formula_units_Z 2
_cell_length_a 10.58550(10)
_cell_length_b 11.98560(10)
_cell_length_c 16.2221(2)
_cell_measurement_reflns_used 19142
_cell_measurement_temperature 100(2)
_cell_measurement_theta_max 32.0260
_cell_measurement_theta_min 3.1690
_cell_volume 1986.70(4)
_computing_cell_refinement 'CrysAlis Pro 1.171.37.35'
_computing_data_collection 'CrysAlis Pro 1.171.37.35'
_computing_data_reduction 'CrysAlis Pro 1.171.37.35'
_computing_structure_refinement 'SHELXL 2017/1'
_computing_structure_solution 'SHELXT 2014/5'
_diffrn_ambient_temperature 100(2)
_diffrn_measured_fraction_theta_full 0.998
_diffrn_measured_fraction_theta_max 0.999
_diffrn_measurement_device_type 'Xcalibur, EOS (CCD)'
_diffrn_measurement_method '\w scans'
_diffrn_radiation_type MoK\a
_diffrn_radiation_wavelength 0.71073
_diffrn_reflns_av_R_equivalents 0.0355
_diffrn_reflns_av_unetI/netI 0.0351
_diffrn_reflns_Laue_measured_fraction_full 0.998
_diffrn_reflns_Laue_measured_fraction_max 0.999
_diffrn_reflns_limit_h_max 14
_diffrn_reflns_limit_h_min -14
_diffrn_reflns_limit_k_max 16
_diffrn_reflns_limit_k_min -16
_diffrn_reflns_limit_l_max 22
_diffrn_reflns_limit_l_min -22
_diffrn_reflns_number 39966
_diffrn_reflns_point_group_measured_fraction_full 0.998
_diffrn_reflns_point_group_measured_fraction_max 0.999
_diffrn_reflns_theta_full 25.242
_diffrn_reflns_theta_max 30.032
_diffrn_reflns_theta_min 2.908
_diffrn_source 'fine focus sealed tube'
_exptl_absorpt_coefficient_mu 2.392
_exptl_absorpt_correction_T_max 1.000
_exptl_absorpt_correction_T_min 0.706
_exptl_absorpt_correction_type multi-scan
_exptl_absorpt_process_details
;
CrysAlis Pro 1.171.37.35. Empirical absorption correction using spherical
harmonics, implemented in SCALE3 ABSPACK scaling algorithm.
;
_exptl_crystal_colour red
_exptl_crystal_density_diffrn 1.401
_exptl_crystal_description prism
_exptl_crystal_F_000 868
_exptl_crystal_size_max 0.390
_exptl_crystal_size_mid 0.270
_exptl_crystal_size_min 0.210
_refine_diff_density_max 1.111
_refine_diff_density_min -1.047
_refine_diff_density_rms 0.088
_refine_ls_extinction_method none
_refine_ls_goodness_of_fit_ref 1.040
_refine_ls_hydrogen_treatment constr
_refine_ls_matrix_type full
_refine_ls_number_parameters 472
_refine_ls_number_reflns 11595
_refine_ls_number_restraints 7
_refine_ls_restrained_S_all 1.051
_refine_ls_R_factor_all 0.0272
_refine_ls_R_factor_gt 0.0232
_refine_ls_shift/su_max 0.004
_refine_ls_shift/su_mean 0.000
_refine_ls_structure_factor_coef Fsqd
_refine_ls_weighting_details 'w=1/[\s^2^(Fo^2^)+(0.0191P)^2^+0.9747P] where P=(Fo^2^+2Fc^2^)/3'
_refine_ls_weighting_scheme calc
_refine_ls_wR_factor_gt 0.0503
_refine_ls_wR_factor_ref 0.0521
_reflns_Friedel_coverage 0.000
_reflns_number_gt 10625
_reflns_number_total 11595
_reflns_threshold_expression 'I > 2\s(I)'
_cod_data_source_file c9dt01162e2.cif
_cod_data_source_block ybbisambenz
_cod_depositor_comments 'Adding full bibliography for 7049970--7049973.cif.'
_cod_database_code 7049970
_shelx_shelxl_version_number 2017/1
_shelx_space_group_comment
;
The symmetry employed for this shelxl refinement is uniquely defined
by the following loop, which should always be used as a source of
symmetry information in preference to the above space-group names.
They are only intended as comments.
;
_shelx_estimated_absorpt_t_min 0.456
_shelx_estimated_absorpt_t_max 0.634

loop_
_space_group_symop_operation_xyz
'x, y, z'
'-x, -y, -z'

loop_
_atom_site_label
_atom_site_type_symbol
_atom_site_fract_x
_atom_site_fract_y
_atom_site_fract_z
_atom_site_U_iso_or_equiv
_atom_site_adp_type
_atom_site_occupancy
_atom_site_site_symmetry_order
_atom_site_calc_flag
_atom_site_refinement_flags_posn
_atom_site_refinement_flags_adp
_atom_site_refinement_flags_occupancy
_atom_site_disorder_assembly
_atom_site_disorder_group
Yb1 Yb 0.66317(2) 0.71691(2) 0.27555(2) 0.01382(3) Uani 1 1 d . . . . .
N1 N 0.86651(15) 0.63362(13) 0.21302(10) 0.0144(3) Uani 1 1 d . . . . .
N2 N 0.88660(14) 0.43749(14) 0.25845(10) 0.0149(3) Uani 1 1 d . . . . .
N3 N 0.79896(14) 0.85425(13) 0.24526(10) 0.0144(3) Uani 1 1 d . . . . .
N4 N 0.75518(15) 0.95714(13) 0.35746(10) 0.0163(3) Uani 1 1 d . . . . .
C1 C 0.88448(17) 0.72059(16) 0.14846(11) 0.0142(3) Uani 1 1 d . . . . .
C2 C 0.84839(17) 0.83716(16) 0.16517(11) 0.0145(3) Uani 1 1 d . . . . .
C3 C 0.84677(18) 0.92638(17) 0.09922(12) 0.0180(4) Uani 1 1 d . . . . .
H3A H 0.817958 1.003999 0.109441 0.022 Uiso 1 1 calc R U . . .
C4 C 0.8862(2) 0.90482(19) 0.01888(13) 0.0229(4) Uani 1 1 d . . . . .
H4A H 0.887861 0.967054 -0.024490 0.027 Uiso 1 1 calc R U . . .
C5 C 0.9229(2) 0.7919(2) 0.00272(13) 0.0245(4) Uani 1 1 d . . . . .
H5A H 0.950790 0.776340 -0.051800 0.029 Uiso 1 1 calc R U . . .
C6 C 0.91897(19) 0.70152(18) 0.06625(12) 0.0193(4) Uani 1 1 d . . . . .
H6A H 0.940213 0.624570 0.053716 0.023 Uiso 1 1 calc R U . . .
C7 C 0.93760(17) 0.52396(16) 0.22435(11) 0.0134(3) Uani 1 1 d . . . . .
C8 C 1.08618(17) 0.48824(17) 0.21046(12) 0.0170(4) Uani 1 1 d . . . . .
C9 C 1.1425(2) 0.4214(2) 0.29334(15) 0.0295(5) Uani 1 1 d . . . . .
H9A H 1.236558 0.396520 0.287156 0.044 Uiso 1 1 calc R U . . .
H9B H 1.104252 0.353590 0.308738 0.044 Uiso 1 1 calc R U . . .
H9C H 1.122493 0.471478 0.336981 0.044 Uiso 1 1 calc R U . . .
C10 C 1.1150(2) 0.4049(2) 0.14503(15) 0.0305(5) Uani 1 1 d . . . . .
H10A H 1.208691 0.375328 0.140825 0.046 Uiso 1 1 calc R U . . .
H10B H 1.082976 0.445959 0.090826 0.046 Uiso 1 1 calc R U . . .
H10C H 1.071863 0.340428 0.161710 0.046 Uiso 1 1 calc R U . . .
C11 C 1.1554(2) 0.58742(19) 0.18657(16) 0.0287(5) Uani 1 1 d . . . . .
H11A H 1.249243 0.557574 0.188897 0.043 Uiso 1 1 calc R U . . .
H11B H 1.129660 0.643907 0.225548 0.043 Uiso 1 1 calc R U . . .
H11C H 1.132003 0.624626 0.129884 0.043 Uiso 1 1 calc R U . . .
C12 C 0.75308(17) 0.46350(16) 0.27400(12) 0.0147(3) Uani 1 1 d . . . . .
C13 C 0.66367(18) 0.48635(17) 0.20804(12) 0.0161(4) Uani 1 1 d . . . . .
C14 C 0.53204(18) 0.51845(17) 0.22663(12) 0.0187(4) Uani 1 1 d . . . . .
H14A H 0.471748 0.534422 0.182761 0.022 Uiso 1 1 calc R U . . .
C15 C 0.48662(18) 0.52772(17) 0.30783(12) 0.0178(4) Uani 1 1 d . . . . .
H15A H 0.397090 0.555086 0.318842 0.021 Uiso 1 1 calc R U . . .
C16 C 0.57419(18) 0.49633(16) 0.37275(12) 0.0170(4) Uani 1 1 d . . . . .
H16A H 0.541075 0.497689 0.431498 0.020 Uiso 1 1 calc R U . . .
C17 C 0.70720(17) 0.46119(15) 0.35776(11) 0.0141(3) Uani 1 1 d . . . . .
C18 C 0.71183(19) 0.46651(19) 0.12042(12) 0.0236(4) Uani 1 1 d D . . . .
H18A H 0.807912 0.458530 0.118668 0.028 Uiso 0.534(5) 1 calc R U P A 1
H18B H 0.791218 0.499418 0.110549 0.028 Uiso 0.466(5) 1 calc R U P A 2
C19 C 0.6827(6) 0.3473(4) 0.1068(3) 0.0350(10) Uani 0.534(5) 1 d D . P A 1
H19A H 0.718259 0.288040 0.152809 0.053 Uiso 0.534(5) 1 calc R U P A 1
H19B H 0.722738 0.325445 0.054050 0.053 Uiso 0.534(5) 1 calc R U P A 1
H19C H 0.588861 0.354153 0.104895 0.053 Uiso 0.534(5) 1 calc R U P A 1
C20 C 0.6568(6) 0.5566(5) 0.0505(4) 0.0341(13) Uani 0.534(5) 1 d D . P A 1
H20A H 0.685140 0.628124 0.054579 0.051 Uiso 0.534(5) 1 calc R U P A 1
H20B H 0.562054 0.570931 0.053793 0.051 Uiso 0.534(5) 1 calc R U P A 1
H20C H 0.687029 0.529858 -0.002743 0.051 Uiso 0.534(5) 1 calc R U P A 1
C19* C 0.7528(7) 0.3434(4) 0.1106(4) 0.0350(10) Uani 0.466(5) 1 d D . P A 2
H19D H 0.782688 0.336328 0.053094 0.053 Uiso 0.466(5) 1 calc R U P A 2
H19E H 0.823501 0.306430 0.148782 0.053 Uiso 0.466(5) 1 calc R U P A 2
H19F H 0.679531 0.305564 0.123520 0.053 Uiso 0.466(5) 1 calc R U P A 2
C20* C 0.6157(6) 0.5332(6) 0.0536(4) 0.0341(13) Uani 0.466(5) 1 d D . P A 2
H20D H 0.590915 0.614385 0.062213 0.051 Uiso 0.466(5) 1 calc R U P A 2
H20E H 0.656341 0.527877 -0.001725 0.051 Uiso 0.466(5) 1 calc R U P A 2
H20F H 0.538504 0.499940 0.057567 0.051 Uiso 0.466(5) 1 calc R U P A 2
C21 C 0.80232(18) 0.40957(16) 0.42741(12) 0.0165(4) Uani 1 1 d . . . . .
H21A H 0.881384 0.442564 0.415453 0.020 Uiso 1 1 calc R U . . .
C22 C 0.7507(2) 0.43326(17) 0.51412(12) 0.0195(4) Uani 1 1 d . . . . .
H22A H 0.721642 0.516686 0.514133 0.029 Uiso 1 1 calc R U . . .
H22B H 0.819569 0.402752 0.554742 0.029 Uiso 1 1 calc R U . . .
H22C H 0.677789 0.395562 0.529160 0.029 Uiso 1 1 calc R U . . .
C23 C 0.8421(2) 0.27810(17) 0.42676(13) 0.0209(4) Uani 1 1 d . . . . .
H23A H 0.880501 0.262516 0.372288 0.031 Uiso 1 1 calc R U . . .
H23B H 0.765552 0.244185 0.437281 0.031 Uiso 1 1 calc R U . . .
H23C H 0.905563 0.243995 0.470308 0.031 Uiso 1 1 calc R U . . .
C24 C 0.82925(17) 0.92786(16) 0.29360(12) 0.0154(3) Uani 1 1 d . . . . .
C25 C 0.95510(18) 0.97564(18) 0.28564(13) 0.0200(4) Uani 1 1 d . . . . .
C26 C 1.0686(2) 0.8974(3) 0.24634(18) 0.0424(7) Uani 1 1 d . . . . .
H26A H 1.147955 0.925326 0.251041 0.064 Uiso 1 1 calc R U . . .
H26B H 1.051402 0.898409 0.187401 0.064 Uiso 1 1 calc R U . . .
H26C H 1.079061 0.818380 0.275384 0.064 Uiso 1 1 calc R U . . .
C27 C 0.9293(3) 1.0979(2) 0.23689(15) 0.0329(5) Uani 1 1 d . . . . .
H27A H 1.004009 1.132659 0.241201 0.049 Uiso 1 1 calc R U . . .
H27B H 0.852131 1.145112 0.260148 0.049 Uiso 1 1 calc R U . . .
H27C H 0.915405 1.094114 0.178184 0.049 Uiso 1 1 calc R U . . .
C28 C 0.9973(2) 0.98453(18) 0.37321(13) 0.0226(4) Uani 1 1 d . . . . .
H28A H 1.076334 1.015215 0.368878 0.034 Uiso 1 1 calc R U . . .
H28B H 1.014160 0.907770 0.406353 0.034 Uiso 1 1 calc R U . . .
H28C H 0.928409 1.036270 0.400285 0.034 Uiso 1 1 calc R U . . .
C29 C 0.64045(18) 0.91672(16) 0.36788(12) 0.0157(3) Uani 1 1 d . . . . .
C30 C 0.63159(19) 0.82027(16) 0.42840(12) 0.0172(4) Uani 1 1 d . . . . .
C31 C 0.51667(19) 0.77934(17) 0.43643(12) 0.0196(4) Uani 1 1 d . . . . .
H31A H 0.507281 0.716316 0.482549 0.024 Uiso 1 1 calc R U . . .
C32 C 0.4108(2) 0.83324(18) 0.38753(13) 0.0222(4) Uani 1 1 d . . . . .
H32A H 0.334821 0.802563 0.391634 0.027 Uiso 1 1 calc R U . . .
C33 C 0.41679(19) 0.93241(18) 0.33253(13) 0.0204(4) Uani 1 1 d . . . . .
H33A H 0.342468 0.971210 0.301346 0.024 Uiso 1 1 calc R U . . .
C34 C 0.52869(18) 0.97653(16) 0.32185(12) 0.0168(4) Uani 1 1 d . . . . .
C35 C 0.74049(19) 0.76337(17) 0.48932(12) 0.0194(4) Uani 1 1 d . . . . .
H35A H 0.706054 0.705341 0.529771 0.023 Uiso 1 1 calc R U . . .
C36 C 0.8611(2) 0.69658(17) 0.44757(13) 0.0216(4) Uani 1 1 d . . . . .
H36A H 0.835744 0.642272 0.415257 0.032 Uiso 1 1 calc R U . . .
H36B H 0.922222 0.653907 0.490422 0.032 Uiso 1 1 calc R U . . .
H36C H 0.902218 0.750933 0.410374 0.032 Uiso 1 1 calc R U . . .
C37 C 0.7755(2) 0.84990(18) 0.54063(13) 0.0242(4) Uani 1 1 d . . . . .
H37A H 0.697131 0.889731 0.567619 0.036 Uiso 1 1 calc R U . . .
H37B H 0.813932 0.906516 0.503785 0.036 Uiso 1 1 calc R U . . .
H37C H 0.837817 0.808671 0.583243 0.036 Uiso 1 1 calc R U . . .
C38 C 0.53423(19) 1.08898(17) 0.26596(13) 0.0200(4) Uani 1 1 d . . . . .
H38A H 0.615346 1.075280 0.231177 0.024 Uiso 1 1 calc R U . . .
C39 C 0.4206(2) 1.1322(2) 0.20672(15) 0.0289(5) Uani 1 1 d . . . . .
H39A H 0.415450 1.072095 0.172806 0.043 Uiso 1 1 calc R U . . .
H39B H 0.433520 1.201699 0.170242 0.043 Uiso 1 1 calc R U . . .
H39C H 0.339972 1.150419 0.239142 0.043 Uiso 1 1 calc R U . . .
C40 C 0.5429(2) 1.18322(18) 0.31921(15) 0.0267(5) Uani 1 1 d . . . . .
H40A H 0.614770 1.154762 0.357862 0.040 Uiso 1 1 calc R U . . .
H40B H 0.461736 1.202746 0.350887 0.040 Uiso 1 1 calc R U . . .
H40C H 0.557668 1.252154 0.282775 0.040 Uiso 1 1 calc R U . . .
O1S O 0.51718(12) 0.79120(12) 0.16240(9) 0.0196(3) Uani 1 1 d . . . . .
C1S C 0.37799(19) 0.8026(2) 0.16621(14) 0.0244(4) Uani 1 1 d . . . . .
H1SA H 0.334002 0.878709 0.181464 0.029 Uiso 1 1 calc R U . . .
H1SB H 0.353212 0.741118 0.207390 0.029 Uiso 1 1 calc R U . . .
C2S C 0.3440(2) 0.7908(2) 0.07928(14) 0.0274(5) Uani 1 1 d . . . . .
H2SA H 0.252417 0.827481 0.067230 0.033 Uiso 1 1 calc R U . . .
H2SB H 0.360153 0.708737 0.070699 0.033 Uiso 1 1 calc R U . . .
C3S C 0.4357(2) 0.8545(3) 0.02569(17) 0.0457(7) Uani 1 1 d . . . . .
H3SA H 0.468158 0.814967 -0.023052 0.055 Uiso 1 1 calc R U . . .
H3SB H 0.391324 0.934871 0.005616 0.055 Uiso 1 1 calc R U . . .
C4S C 0.5465(2) 0.8528(2) 0.08266(14) 0.0270(5) Uani 1 1 d . . . . .
H4SA H 0.629784 0.813040 0.059627 0.032 Uiso 1 1 calc R U . . .
H4SB H 0.552666 0.932483 0.088654 0.032 Uiso 1 1 calc R U . . .

loop_
_atom_site_aniso_label
_atom_site_aniso_U_11
_atom_site_aniso_U_22
_atom_site_aniso_U_33
_atom_site_aniso_U_23
_atom_site_aniso_U_13
_atom_site_aniso_U_12
Yb1 0.01124(4) 0.01613(4) 0.01452(4) -0.00209(3) 0.00087(3) -0.00411(3)
N1 0.0133(7) 0.0147(7) 0.0151(7) -0.0018(6) 0.0014(6) -0.0032(6)
N2 0.0119(7) 0.0157(7) 0.0172(8) -0.0033(6) 0.0008(6) -0.0027(6)
N3 0.0119(7) 0.0144(7) 0.0170(8) -0.0031(6) 0.0016(6) -0.0030(6)
N4 0.0153(7) 0.0131(7) 0.0209(8) -0.0042(6) 0.0033(6) -0.0038(6)
C1 0.0107(8) 0.0177(9) 0.0143(8) 0.0004(7) -0.0005(6) -0.0047(7)
C2 0.0097(8) 0.0177(9) 0.0167(9) -0.0023(7) -0.0003(6) -0.0045(7)
C3 0.0184(9) 0.0172(9) 0.0194(9) -0.0007(7) -0.0009(7) -0.0069(7)
C4 0.0256(10) 0.0270(11) 0.0174(9) 0.0037(8) -0.0013(8) -0.0126(8)
C5 0.0284(11) 0.0326(12) 0.0149(9) -0.0030(8) 0.0030(8) -0.0128(9)
C6 0.0215(9) 0.0217(10) 0.0163(9) -0.0041(8) 0.0011(7) -0.0073(8)
C7 0.0127(8) 0.0169(8) 0.0111(8) -0.0046(7) -0.0006(6) -0.0024(7)
C8 0.0120(8) 0.0183(9) 0.0209(9) -0.0046(7) 0.0014(7) -0.0032(7)
C9 0.0159(10) 0.0360(13) 0.0327(12) 0.0038(10) -0.0051(8) -0.0016(9)
C10 0.0205(10) 0.0362(13) 0.0362(13) -0.0183(11) 0.0057(9) -0.0019(9)
C11 0.0137(9) 0.0240(11) 0.0477(14) 0.0016(10) 0.0005(9) -0.0072(8)
C12 0.0141(8) 0.0128(8) 0.0179(9) -0.0034(7) 0.0018(7) -0.0043(7)
C13 0.0162(9) 0.0185(9) 0.0154(9) -0.0035(7) 0.0006(7) -0.0069(7)
C14 0.0158(9) 0.0220(10) 0.0188(9) -0.0019(8) -0.0024(7) -0.0053(7)
C15 0.0116(8) 0.0208(9) 0.0205(9) -0.0015(8) 0.0021(7) -0.0039(7)
C16 0.0178(9) 0.0167(9) 0.0164(9) -0.0020(7) 0.0033(7) -0.0043(7)
C17 0.0160(8) 0.0117(8) 0.0156(8) -0.0024(7) -0.0007(6) -0.0049(7)
C18 0.0171(9) 0.0397(12) 0.0171(9) -0.0101(9) 0.0010(7) -0.0087(9)
C19 0.047(3) 0.0261(15) 0.0212(14) -0.0044(12) -0.001(2) 0.016(2)
C20 0.055(4) 0.025(2) 0.0162(13) 0.0064(15) 0.020(2) -0.0057(19)
C19* 0.047(3) 0.0261(15) 0.0212(14) -0.0044(12) -0.001(2) 0.016(2)
C20* 0.055(4) 0.025(2) 0.0162(13) 0.0064(15) 0.020(2) -0.0057(19)
C21 0.0181(9) 0.0160(9) 0.0153(9) -0.0015(7) -0.0021(7) -0.0036(7)
C22 0.0233(10) 0.0194(9) 0.0156(9) -0.0019(7) -0.0014(7) -0.0042(8)
C23 0.0260(10) 0.0147(9) 0.0210(10) -0.0015(7) -0.0045(8) -0.0018(8)
C24 0.0128(8) 0.0126(8) 0.0195(9) -0.0006(7) -0.0003(7) -0.0009(6)
C25 0.0142(9) 0.0239(10) 0.0253(10) -0.0094(8) 0.0031(7) -0.0081(7)
C26 0.0130(10) 0.0651(18) 0.0611(18) -0.0451(15) 0.0074(10) -0.0121(11)
C27 0.0468(14) 0.0363(13) 0.0243(11) -0.0013(10) 0.0001(10) -0.0301(11)
C28 0.0203(10) 0.0220(10) 0.0275(11) -0.0061(8) -0.0026(8) -0.0061(8)
C29 0.0162(9) 0.0138(8) 0.0177(9) -0.0062(7) 0.0029(7) -0.0025(7)
C30 0.0196(9) 0.0140(8) 0.0180(9) -0.0053(7) 0.0030(7) -0.0028(7)
C31 0.0249(10) 0.0164(9) 0.0187(9) -0.0040(7) 0.0053(7) -0.0073(8)
C32 0.0187(9) 0.0241(10) 0.0268(11) -0.0061(8) 0.0039(8) -0.0102(8)
C33 0.0162(9) 0.0210(10) 0.0236(10) -0.0039(8) 0.0006(7) -0.0029(7)
C34 0.0163(9) 0.0153(9) 0.0188(9) -0.0057(7) 0.0032(7) -0.0022(7)
C35 0.0247(10) 0.0153(9) 0.0181(9) -0.0034(7) 0.0005(7) -0.0037(7)
C36 0.0244(10) 0.0169(9) 0.0218(10) -0.0015(8) -0.0025(8) -0.0012(8)
C37 0.0334(12) 0.0195(10) 0.0206(10) -0.0043(8) -0.0020(8) -0.0062(8)
C38 0.0179(9) 0.0171(9) 0.0235(10) -0.0009(8) 0.0023(7) -0.0026(7)
C39 0.0286(11) 0.0250(11) 0.0293(12) 0.0035(9) -0.0011(9) -0.0021(9)
C40 0.0294(11) 0.0172(10) 0.0333(12) -0.0023(9) 0.0031(9) -0.0059(8)
O1S 0.0127(6) 0.0243(7) 0.0209(7) 0.0012(6) -0.0015(5) -0.0048(5)
C1S 0.0137(9) 0.0302(11) 0.0283(11) 0.0004(9) 0.0000(8) -0.0052(8)
C2S 0.0196(10) 0.0351(12) 0.0258(11) 0.0051(9) -0.0046(8) -0.0070(9)
C3S 0.0298(13) 0.071(2) 0.0318(13) 0.0258(13) -0.0101(10) -0.0204(13)
C4S 0.0240(10) 0.0282(11) 0.0277(11) 0.0058(9) 0.0016(8) -0.0099(9)

loop_
_atom_type_symbol
_atom_type_description
_atom_type_scat_dispersion_real
_atom_type_scat_dispersion_imag
_atom_type_scat_source
C C 0.0033 0.0016 'International Tables Vol C Tables 4.2.6.8 and 6.1.1.4'
H H 0.0000 0.0000 'International Tables Vol C Tables 4.2.6.8 and 6.1.1.4'
N N 0.0061 0.0033 'International Tables Vol C Tables 4.2.6.8 and 6.1.1.4'
O O 0.0106 0.0060 'International Tables Vol C Tables 4.2.6.8 and 6.1.1.4'
Yb Yb -0.3850 5.5486 'International Tables Vol C Tables 4.2.6.8 and 6.1.1.4'

loop_
_geom_angle_atom_site_label_1
_geom_angle_atom_site_label_2
_geom_angle_atom_site_label_3
_geom_angle
N3 Yb1 O1S 97.29(5)
N3 Yb1 N1 68.55(5)
O1S Yb1 N1 105.90(5)
N3 Yb1 C30 79.21(5)
O1S Yb1 C30 120.97(5)
N1 Yb1 C30 125.70(5)
N3 Yb1 C29 57.43(5)
O1S Yb1 C29 103.33(5)
N1 Yb1 C29 120.76(5)
C30 Yb1 C29 27.96(5)
N3 Yb1 C12 124.45(5)
O1S Yb1 C12 107.86(5)
N1 Yb1 C12 57.31(5)
C30 Yb1 C12 122.52(5)
C29 Yb1 C12 147.83(5)
N3 Yb1 C2 26.66(5)
O1S Yb1 C2 83.92(5)
N1 Yb1 C2 51.07(5)
C30 Yb1 C2 105.87(5)
C29 Yb1 C2 82.99(5)
C12 Yb1 C2 107.72(5)
N3 Yb1 C1 50.91(5)
O1S Yb1 C1 87.60(5)
N1 Yb1 C1 26.66(5)
C30 Yb1 C1 126.38(5)
C29 Yb1 C1 108.32(5)
C12 Yb1 C1 80.99(5)
C2 Yb1 C1 27.14(5)
N3 Yb1 C31 104.16(5)
O1S Yb1 C31 107.37(5)
N1 Yb1 C31 146.61(5)
C30 Yb1 C31 26.93(5)
C29 Yb1 C31 47.49(5)
C12 Yb1 C31 113.62(5)
C2 Yb1 C31 130.38(5)
C1 Yb1 C31 153.28(5)
N3 Yb1 C17 134.34(5)
O1S Yb1 C17 121.79(5)
N1 Yb1 C17 78.02(5)
C30 Yb1 C17 97.22(5)
C29 Yb1 C17 124.66(5)
C12 Yb1 C17 26.86(5)
C2 Yb1 C17 128.52(5)
C1 Yb1 C17 104.15(5)
C31 Yb1 C17 86.95(5)
N3 Yb1 C13 132.13(5)
O1S Yb1 C13 81.10(5)
N1 Yb1 C13 66.14(5)
C30 Yb1 C13 141.89(5)
C29 Yb1 C13 169.40(5)
C12 Yb1 C13 26.82(5)
C2 Yb1 C13 107.20(5)
C1 Yb1 C13 81.29(5)
C31 Yb1 C13 122.11(5)
C17 Yb1 C13 46.54(5)
N3 Yb1 C16 155.83(5)
O1S Yb1 C16 106.82(5)
N1 Yb1 C16 102.41(5)
C30 Yb1 C16 89.56(5)
C29 Yb1 C16 116.57(5)
C12 Yb1 C16 46.19(5)
C2 Yb1 C16 153.48(5)
C1 Yb1 C16 127.17(5)
C31 Yb1 C16 70.51(5)
C17 Yb1 C16 25.71(5)
C13 Yb1 C16 52.85(5)
C7 N1 C1 125.74(15)
C7 N1 Yb1 130.36(12)
C1 N1 Yb1 102.91(11)
C7 N2 C12 116.00(16)
C24 N3 C2 126.63(16)
C24 N3 Yb1 129.99(12)
C2 N3 Yb1 103.29(11)
C24 N4 C29 116.38(16)
N1 C1 C6 124.03(17)
N1 C1 C2 117.36(16)
C6 C1 C2 118.04(17)
N1 C1 Yb1 50.43(8)
C6 C1 Yb1 141.59(13)
C2 C1 Yb1 76.27(10)
C3 C2 N3 123.72(17)
C3 C2 C1 118.80(17)
N3 C2 C1 116.84(16)
C3 C2 Yb1 140.29(13)
N3 C2 Yb1 50.05(9)
C1 C2 Yb1 76.59(10)
C4 C3 C2 121.83(18)
C4 C3 H3A 119.1
C2 C3 H3A 119.1
C5 C4 C3 119.43(19)
C5 C4 H4A 120.3
C3 C4 H4A 120.3
C4 C5 C6 119.92(19)
C4 C5 H5A 120.0
C6 C5 H5A 120.0
C5 C6 C1 121.84(19)
C5 C6 H6A 119.1
C1 C6 H6A 119.1
N2 C7 N1 121.31(16)
N2 C7 C8 112.73(16)
N1 C7 C8 125.50(16)
C11 C8 C9 107.23(17)
C11 C8 C10 110.12(18)
C9 C8 C10 107.53(18)
C11 C8 C7 115.50(16)
C9 C8 C7 106.77(16)
C10 C8 C7 109.34(15)
C8 C9 H9A 109.5
C8 C9 H9B 109.5
H9A C9 H9B 109.5
C8 C9 H9C 109.5
H9A C9 H9C 109.5
H9B C9 H9C 109.5
C8 C10 H10A 109.5
C8 C10 H10B 109.5
H10A C10 H10B 109.5
C8 C10 H10C 109.5
H10A C10 H10C 109.5
H10B C10 H10C 109.5
C8 C11 H11A 109.5
C8 C11 H11B 109.5
H11A C11 H11B 109.5
C8 C11 H11C 109.5
H11A C11 H11C 109.5
H11B C11 H11C 109.5
N2 C12 C17 118.80(16)
N2 C12 C13 121.23(16)
C17 C12 C13 119.90(16)
N2 C12 Yb1 109.60(11)
C17 C12 Yb1 81.35(10)
C13 C12 Yb1 81.90(11)
C14 C13 C12 118.73(17)
C14 C13 C18 121.30(17)
C12 C13 C18 119.79(16)
C14 C13 Yb1 81.13(11)
C12 C13 Yb1 71.28(10)
C18 C13 Yb1 121.77(13)
C15 C14 C13 121.64(18)
C15 C14 H14A 119.2
C13 C14 H14A 119.2
C14 C15 C16 119.09(17)
C14 C15 H15A 120.5
C16 C15 H15A 120.5
C15 C16 C17 121.51(17)
C15 C16 Yb1 78.86(11)
C17 C16 Yb1 74.30(11)
C15 C16 H16A 119.2
C17 C16 H16A 119.2
Yb1 C16 H16A 119.2
C16 C17 C12 118.55(17)
C16 C17 C21 122.45(16)
C12 C17 C21 118.71(16)
C16 C17 Yb1 79.98(11)
C12 C17 Yb1 71.79(10)
C21 C17 Yb1 123.48(11)
C19* C18 C13 113.4(3)
C20 C18 C13 117.2(3)
C19* C18 C20* 112.0(4)
C13 C18 C20* 112.4(3)
C20 C18 C19 109.3(3)
C13 C18 C19 106.4(2)
C20 C18 H18A 107.9
C13 C18 H18A 107.9
C19 C18 H18A 107.9
C19* C18 H18B 106.1
C13 C18 H18B 106.1
C20* C18 H18B 106.1
C18 C19 H19A 109.5
C18 C19 H19B 109.5
H19A C19 H19B 109.5
C18 C19 H19C 109.5
H19A C19 H19C 109.5
H19B C19 H19C 109.5
C18 C20 H20A 109.5
C18 C20 H20B 109.5
H20A C20 H20B 109.5
C18 C20 H20C 109.5
H20A C20 H20C 109.5
H20B C20 H20C 109.5
C18 C19* H19D 109.5
C18 C19* H19E 109.5
H19D C19* H19E 109.5
C18 C19* H19F 109.5
H19D C19* H19F 109.5
H19E C19* H19F 109.5
C18 C20* H20D 109.5
C18 C20* H20E 109.5
H20D C20* H20E 109.5
C18 C20* H20F 109.5
H20D C20* H20F 109.5
H20E C20* H20F 109.5
C17 C21 C22 114.41(16)
C17 C21 C23 108.62(15)
C22 C21 C23 109.20(16)
C17 C21 H21A 108.1
C22 C21 H21A 108.1
C23 C21 H21A 108.1
C21 C22 H22A 109.5
C21 C22 H22B 109.5
H22A C22 H22B 109.5
C21 C22 H22C 109.5
H22A C22 H22C 109.5
H22B C22 H22C 109.5
C21 C23 H23A 109.5
C21 C23 H23B 109.5
H23A C23 H23B 109.5
C21 C23 H23C 109.5
H23A C23 H23C 109.5
H23B C23 H23C 109.5
N4 C24 N3 120.53(17)
N4 C24 C25 113.73(16)
N3 C24 C25 125.51(16)
C26 C25 C28 106.50(18)
C26 C25 C27 110.6(2)
C28 C25 C27 107.20(17)
C26 C25 C24 113.26(17)
C28 C25 C24 108.79(16)
C27 C25 C24 110.23(17)
C25 C26 H26A 109.5
C25 C26 H26B 109.5
H26A C26 H26B 109.5
C25 C26 H26C 109.5
H26A C26 H26C 109.5
H26B C26 H26C 109.5
C25 C27 H27A 109.5
C25 C27 H27B 109.5
H27A C27 H27B 109.5
C25 C27 H27C 109.5
H27A C27 H27C 109.5
H27B C27 H27C 109.5
C25 C28 H28A 109.5
C25 C28 H28B 109.5
H28A C28 H28B 109.5
C25 C28 H28C 109.5
H28A C28 H28C 109.5
H28B C28 H28C 109.5
N4 C29 C30 120.21(17)
N4 C29 C34 120.29(17)
C30 C29 C34 119.37(17)
N4 C29 Yb1 109.21(11)
C30 C29 Yb1 73.56(10)
C34 C29 Yb1 90.59(11)
C31 C30 C29 119.28(18)
C31 C30 C35 118.33(17)
C29 C30 C35 122.28(17)
C31 C30 Yb1 83.25(11)
C29 C30 Yb1 78.49(11)
C35 C30 Yb1 111.63(11)
C32 C31 C30 121.02(19)
C32 C31 Yb1 87.66(12)
C30 C31 Yb1 69.82(10)
C32 C31 H31A 119.3
C30 C31 H31A 119.3
Yb1 C31 H31A 119.3
C31 C32 C33 119.45(18)
C31 C32 H32A 120.3
C33 C32 H32A 120.3
C32 C33 C34 121.83(19)
C32 C33 H33A 119.1
C34 C33 H33A 119.1
C33 C34 C29 118.73(18)
C33 C34 C38 122.42(18)
C29 C34 C38 118.79(17)
C30 C35 C36 113.39(16)
C30 C35 C37 112.01(16)
C36 C35 C37 111.33(17)
C30 C35 H35A 106.5
C36 C35 H35A 106.5
C37 C35 H35A 106.5
C35 C36 H36A 109.5
C35 C36 H36B 109.5
H36A C36 H36B 109.5
C35 C36 H36C 109.5
H36A C36 H36C 109.5
H36B C36 H36C 109.5
C35 C37 H37A 109.5
C35 C37 H37B 109.5
H37A C37 H37B 109.5
C35 C37 H37C 109.5
H37A C37 H37C 109.5
H37B C37 H37C 109.5
C34 C38 C39 113.98(17)
C34 C38 C40 110.11(17)
C39 C38 C40 109.64(17)
C34 C38 H38A 107.6
C39 C38 H38A 107.6
C40 C38 H38A 107.6
C38 C39 H39A 109.5
C38 C39 H39B 109.5
H39A C39 H39B 109.5
C38 C39 H39C 109.5
H39A C39 H39C 109.5
H39B C39 H39C 109.5
C38 C40 H40A 109.5
C38 C40 H40B 109.5
H40A C40 H40B 109.5
C38 C40 H40C 109.5
H40A C40 H40C 109.5
H40B C40 H40C 109.5
C4S O1S C1S 106.28(15)
C4S O1S Yb1 126.54(11)
C1S O1S Yb1 126.24(12)
O1S C1S C2S 104.07(16)
O1S C1S H1SA 110.9
C2S C1S H1SA 110.9
O1S C1S H1SB 110.9
C2S C1S H1SB 110.9
H1SA C1S H1SB 109.0
C1S C2S C3S 102.23(19)
C1S C2S H2SA 111.3
C3S C2S H2SA 111.3
C1S C2S H2SB 111.3
C3S C2S H2SB 111.3
H2SA C2S H2SB 109.2
C4S C3S C2S 105.22(19)
C4S C3S H3SA 110.7
C2S C3S H3SA 110.7
C4S C3S H3SB 110.7
C2S C3S H3SB 110.7
H3SA C3S H3SB 108.8
O1S C4S C3S 106.23(17)
O1S C4S H4SA 110.5
C3S C4S H4SA 110.5
O1S C4S H4SB 110.5
C3S C4S H4SB 110.5
H4SA C4S H4SB 108.7

loop_
_geom_bond_atom_site_label_1
_geom_bond_atom_site_label_2
_geom_bond_distance
Yb1 N3 2.3959(15)
Yb1 O1S 2.3989(14)
Yb1 N1 2.4086(15)
Yb1 C30 2.9037(18)
Yb1 C29 2.9666(18)
Yb1 C12 2.9820(18)
Yb1 C2 3.0417(18)
Yb1 C1 3.0458(18)
Yb1 C31 3.0722(19)
Yb1 C17 3.1036(18)
Yb1 C13 3.1170(19)
Yb1 C16 3.1747(19)
N1 C7 1.356(2)
N1 C1 1.402(2)
N2 C7 1.311(2)
N2 C12 1.398(2)
N3 C24 1.359(2)
N3 C2 1.402(2)
N4 C24 1.310(2)
N4 C29 1.397(2)
C1 C6 1.403(3)
C1 C2 1.428(3)
C2 C3 1.395(3)
C3 C4 1.392(3)
C3 H3A 0.9500
C4 C5 1.384(3)
C4 H4A 0.9500
C5 C6 1.388(3)
C5 H5A 0.9500
C6 H6A 0.9500
C7 C8 1.551(2)
C8 C11 1.522(3)
C8 C9 1.536(3)
C8 C10 1.537(3)
C9 H9A 0.9800
C9 H9B 0.9800
C9 H9C 0.9800
C10 H10A 0.9800
C10 H10B 0.9800
C10 H10C 0.9800
C11 H11A 0.9800
C11 H11B 0.9800
C11 H11C 0.9800
C12 C17 1.418(3)
C12 C13 1.421(3)
C13 C14 1.392(3)
C13 C18 1.520(3)
C14 C15 1.391(3)
C14 H14A 0.9500
C15 C16 1.393(3)
C15 H15A 0.9500
C16 C17 1.399(3)
C16 H16A 1.0000
C17 C21 1.520(3)
C18 C19* 1.474(5)
C18 C20 1.491(5)
C18 C20* 1.533(6)
C18 C19 1.574(5)
C18 H18A 1.0000
C18 H18B 1.0000
C19 H19A 0.9800
C19 H19B 0.9800
C19 H19C 0.9800
C20 H20A 0.9800
C20 H20B 0.9800
C20 H20C 0.9800
C19* H19D 0.9800
C19* H19E 0.9800
C19* H19F 0.9800
C20* H20D 0.9800
C20* H20E 0.9800
C20* H20F 0.9800
C21 C22 1.527(3)
C21 C23 1.541(3)
C21 H21A 1.0000
C22 H22A 0.9800
C22 H22B 0.9800
C22 H22C 0.9800
C23 H23A 0.9800
C23 H23B 0.9800
C23 H23C 0.9800
C24 C25 1.553(3)
C25 C26 1.528(3)
C25 C28 1.535(3)
C25 C27 1.535(3)
C26 H26A 0.9800
C26 H26B 0.9800
C26 H26C 0.9800
C27 H27A 0.9800
C27 H27B 0.9800
C27 H27C 0.9800
C28 H28A 0.9800
C28 H28B 0.9800
C28 H28C 0.9800
C29 C30 1.419(3)
C29 C34 1.426(3)
C30 C31 1.401(3)
C30 C35 1.531(3)
C31 C32 1.388(3)
C31 H31A 1.0000
C32 C33 1.389(3)
C32 H32A 0.9500
C33 C34 1.392(3)
C33 H33A 0.9500
C34 C38 1.521(3)
C35 C36 1.535(3)
C35 C37 1.535(3)
C35 H35A 1.0000
C36 H36A 0.9800
C36 H36B 0.9800
C36 H36C 0.9800
C37 H37A 0.9800
C37 H37B 0.9800
C37 H37C 0.9800
C38 C39 1.529(3)
C38 C40 1.539(3)
C38 H38A 1.0000
C39 H39A 0.9800
C39 H39B 0.9800
C39 H39C 0.9800
C40 H40A 0.9800
C40 H40B 0.9800
C40 H40C 0.9800
O1S C4S 1.448(2)
O1S C1S 1.449(2)
C1S C2S 1.506(3)
C1S H1SA 0.9900
C1S H1SB 0.9900
C2S C3S 1.525(3)
C2S H2SA 0.9900
C2S H2SB 0.9900
C3S C4S 1.524(3)
C3S H3SA 0.9900
C3S H3SB 0.9900
C4S H4SA 0.9900
C4S H4SB 0.9900
